data_7059185
loop_
_publ_author_name
'Bortoluzzi, Marco'
'Castro, Jes\'us'
'Gobbo, Alberto'
'Ferraro, Valentina'
'Pietrobon, Luca'
'Antoniutti, Stefano'

_publ_section_title
;
 Tetrahedral photoluminescent manganese(ii) halide complexes with
 1,3-dimethyl-2-phenyl-1,3-diazaphospholidine-2-oxide as a ligand
;
_journal_issue 2
_journal_name_full 'New Journal of Chemistry'
_journal_page_first 571
_journal_page_last 579
_journal_paper_doi 10.1039/C9NJ05083C
_journal_volume 44
_journal_year 2020
_chemical_formula_moiety 'C20 H30 Br2 Mn N4 O2 P2'
_chemical_formula_sum 'C20 H30 Br2 Mn N4 O2 P2'
_chemical_formula_weight 635.18
_space_group_crystal_system monoclinic
_space_group_IT_number 15
_space_group_name_Hall '-C 2yc'
_space_group_name_H-M_alt 'C 1 2/c 1'
_atom_sites_solution_hydrogens geom
_atom_sites_solution_primary dual
_audit_creation_method SHELXL-2018/3
_audit_update_record
;
2019-09-27 deposited with the CCDC.	2019-12-04 downloaded from the CCDC.
;
_cell_angle_alpha 90
_cell_angle_beta 101.192(2)
_cell_angle_gamma 90
_cell_formula_units_Z 4
_cell_length_a 13.4668(6)
_cell_length_b 13.7458(6)
_cell_length_c 14.4342(6)
_cell_measurement_reflns_used 9846
_cell_measurement_temperature 100(2)
_cell_measurement_theta_max 28.30
_cell_measurement_theta_min 2.40
_cell_volume 2621.1(2)
_computing_cell_refinement 'Bruker SAINT'
_computing_data_collection 'Bruker APEX3'
_computing_data_reduction 'Bruker SAINT'
_computing_molecular_graphics 'ORTEP-3 for Windows (Farrugia, 1997)'
_computing_structure_refinement 'SHELXL-2018/3 (Sheldrick, 2018)'
_computing_structure_solution 'SHELXT 2018/2 (Sheldrick, 2018)'
_diffrn_ambient_temperature 100(2)
_diffrn_measured_fraction_theta_full 0.999
_diffrn_measured_fraction_theta_max 0.999
_diffrn_measurement_device_type 'Bruker D8 Venture Photon 100 CMOS'
_diffrn_measurement_method '\f and \w scans'
_diffrn_radiation_monochromator 'Incoatec HeliosTM multilayer optics'
_diffrn_radiation_source 'Incoatec high brillance I\muS microsource'
_diffrn_radiation_type MoK\a
_diffrn_radiation_wavelength 0.71073
_diffrn_reflns_av_R_equivalents 0.0426
_diffrn_reflns_av_unetI/netI 0.0197
_diffrn_reflns_Laue_measured_fraction_full 0.999
_diffrn_reflns_Laue_measured_fraction_max 0.999
_diffrn_reflns_limit_h_max 17
_diffrn_reflns_limit_h_min -17
_diffrn_reflns_limit_k_max 18
_diffrn_reflns_limit_k_min -18
_diffrn_reflns_limit_l_max 19
_diffrn_reflns_limit_l_min -18
_diffrn_reflns_number 37967
_diffrn_reflns_point_group_measured_fraction_full 0.999
_diffrn_reflns_point_group_measured_fraction_max 0.999
_diffrn_reflns_theta_full 25.242
_diffrn_reflns_theta_max 28.356
_diffrn_reflns_theta_min 2.739
_exptl_absorpt_coefficient_mu 3.698
_exptl_absorpt_correction_T_max 0.7457
_exptl_absorpt_correction_T_min 0.6870
_exptl_absorpt_correction_type multi-scan
_exptl_absorpt_process_details 'SADABS-2016/2 (Bruker AXS Inc.)'
_exptl_crystal_colour yellow
_exptl_crystal_density_diffrn 1.610
_exptl_crystal_description block
_exptl_crystal_F_000 1276
_exptl_crystal_size_max 0.074
_exptl_crystal_size_mid 0.071
_exptl_crystal_size_min 0.065
_refine_diff_density_max 0.687
_refine_diff_density_min -0.632
_refine_diff_density_rms 0.066
_refine_ls_extinction_method none
_refine_ls_goodness_of_fit_ref 1.047
_refine_ls_hydrogen_treatment constr
_refine_ls_matrix_type full
_refine_ls_number_parameters 143
_refine_ls_number_reflns 3271
_refine_ls_number_restraints 0
_refine_ls_restrained_S_all 1.047
_refine_ls_R_factor_all 0.0304
_refine_ls_R_factor_gt 0.0235
_refine_ls_shift/su_max 0.002
_refine_ls_shift/su_mean 0.000
_refine_ls_structure_factor_coef Fsqd
_refine_ls_weighting_details 'w=1/[\s^2^(Fo^2^)+(0.0213P)^2^+4.0817P] where P=(Fo^2^+2Fc^2^)/3'
_refine_ls_weighting_scheme calc
_refine_ls_wR_factor_gt 0.0510
_refine_ls_wR_factor_ref 0.0531
_reflns_Friedel_coverage 0.000
_reflns_number_gt 2873
_reflns_number_total 3271
_reflns_threshold_expression 'I > 2\s(I)'
_cod_data_source_file c9nj05083c3.cif
_cod_data_source_block 32043404_0m_a
_cod_depositor_comments 'Adding full bibliography for 7059184--7059185.cif.'
_cod_original_sg_symbol_H-M 'C 2/c'
_cod_database_code 7059185
_shelx_shelxl_version_number 2018/3
_shelx_space_group_comment
;
The symmetry employed for this shelxl refinement is uniquely defined
by the following loop, which should always be used as a source of
symmetry information in preference to the above space-group names.
They are only intended as comments.
;
_shelx_estimated_absorpt_t_min 0.771
_shelx_estimated_absorpt_t_max 0.795

loop_
_space_group_symop_operation_xyz
'x, y, z'
'-x, y, -z+1/2'
'x+1/2, y+1/2, z'
'-x+1/2, y+1/2, -z+1/2'
'-x, -y, -z'
'x, -y, z-1/2'
'-x+1/2, -y+1/2, -z'
'x+1/2, -y+1/2, z-1/2'

loop_
_atom_site_label
_atom_site_type_symbol
_atom_site_fract_x
_atom_site_fract_y
_atom_site_fract_z
_atom_site_U_iso_or_equiv
_atom_site_adp_type
_atom_site_occupancy
_atom_site_site_symmetry_order
_atom_site_calc_flag
_atom_site_refinement_flags_posn
_atom_site_refinement_flags_adp
_atom_site_refinement_flags_occupancy
Br1 Br 0.54431(2) 0.79207(2) 0.61495(2) 0.02598(7) Uani 1 1 d . . .
Mn1 Mn 0.500000 0.70155(2) 0.750000 0.01179(8) Uani 1 2 d S T P
P1 P 0.28878(3) 0.55496(3) 0.69781(3) 0.01159(9) Uani 1 1 d . . .
O1 O 0.38417(8) 0.61016(8) 0.69548(8) 0.0143(2) Uani 1 1 d . . .
N2 N 0.18938(10) 0.62293(11) 0.70163(10) 0.0180(3) Uani 1 1 d . . .
N1 N 0.23555(10) 0.49640(11) 0.60311(10) 0.0161(3) Uani 1 1 d . . .
C11 C 0.31518(12) 0.47034(12) 0.79404(11) 0.0127(3) Uani 1 1 d . . .
C12 C 0.40960(13) 0.46507(13) 0.85453(12) 0.0165(3) Uani 1 1 d . . .
H12 H 0.462782 0.507333 0.845628 0.020 Uiso 1 1 calc R U .
C13 C 0.42536(13) 0.39770(13) 0.92779(12) 0.0200(4) Uani 1 1 d . . .
H13 H 0.489395 0.394137 0.969151 0.024 Uiso 1 1 calc R U .
C14 C 0.34816(14) 0.33587(13) 0.94066(12) 0.0183(3) Uani 1 1 d . . .
H14 H 0.359509 0.289827 0.990691 0.022 Uiso 1 1 calc R U .
C15 C 0.25428(14) 0.34072(13) 0.88095(12) 0.0176(3) Uani 1 1 d . . .
H15 H 0.201501 0.298058 0.890051 0.021 Uiso 1 1 calc R U .
C16 C 0.23756(13) 0.40789(12) 0.80796(12) 0.0158(3) Uani 1 1 d . . .
H16 H 0.173113 0.411471 0.767286 0.019 Uiso 1 1 calc R U .
C1 C 0.28489(14) 0.42408(14) 0.55439(13) 0.0216(4) Uani 1 1 d . . .
H1A H 0.240297 0.367603 0.539138 0.032 Uiso 1 1 calc R U .
H1B H 0.348378 0.403678 0.595140 0.032 Uiso 1 1 calc R U .
H1C H 0.299310 0.452112 0.495988 0.032 Uiso 1 1 calc R U .
C2 C 0.13692(13) 0.53589(14) 0.55787(12) 0.0209(4) Uani 1 1 d . . .
H2A H 0.089937 0.482933 0.531706 0.025 Uiso 1 1 calc R U .
H2B H 0.144182 0.581056 0.506180 0.025 Uiso 1 1 calc R U .
C3 C 0.09842(13) 0.58942(14) 0.63617(13) 0.0233(4) Uani 1 1 d . . .
H3A H 0.055533 0.645321 0.610244 0.028 Uiso 1 1 calc R U .
H3B H 0.058170 0.545306 0.668660 0.028 Uiso 1 1 calc R U .
C4 C 0.17630(15) 0.67698(15) 0.78517(14) 0.0270(4) Uani 1 1 d . . .
H4A H 0.135585 0.735253 0.765924 0.041 Uiso 1 1 calc R U .
H4B H 0.242721 0.696178 0.821284 0.041 Uiso 1 1 calc R U .
H4C H 0.141799 0.635882 0.824538 0.041 Uiso 1 1 calc R U .

loop_
_atom_site_aniso_label
_atom_site_aniso_U_11
_atom_site_aniso_U_22
_atom_site_aniso_U_33
_atom_site_aniso_U_23
_atom_site_aniso_U_13
_atom_site_aniso_U_12
Br1 0.02235(10) 0.02980(11) 0.02158(10) 0.01106(8) -0.00620(7) -0.01459(8)
Mn1 0.00977(16) 0.01025(16) 0.01384(17) 0.000 -0.00147(13) 0.000
P1 0.00898(19) 0.0133(2) 0.01168(19) 0.00226(15) 0.00012(15) -0.00205(15)
O1 0.0112(5) 0.0154(6) 0.0155(6) 0.0022(5) 0.0004(4) -0.0028(4)
N2 0.0117(7) 0.0205(8) 0.0211(8) 0.0028(6) 0.0009(6) 0.0020(6)
N1 0.0120(7) 0.0213(7) 0.0131(6) 0.0007(6) -0.0023(5) -0.0026(6)
C11 0.0147(8) 0.0121(8) 0.0111(7) 0.0004(6) 0.0025(6) -0.0013(6)
C12 0.0134(8) 0.0185(8) 0.0171(8) 0.0045(7) 0.0013(6) -0.0028(6)
C13 0.0167(8) 0.0248(9) 0.0166(8) 0.0055(7) -0.0015(7) 0.0006(7)
C14 0.0231(9) 0.0168(8) 0.0156(8) 0.0046(7) 0.0055(7) -0.0003(7)
C15 0.0199(9) 0.0168(8) 0.0163(8) 0.0009(7) 0.0042(7) -0.0063(7)
C16 0.0135(8) 0.0186(8) 0.0141(8) 0.0006(6) 0.0000(6) -0.0040(6)
C1 0.0243(9) 0.0235(9) 0.0165(8) -0.0036(7) 0.0025(7) -0.0059(7)
C2 0.0138(8) 0.0271(10) 0.0182(9) 0.0082(7) -0.0057(7) -0.0045(7)
C3 0.0113(8) 0.0286(10) 0.0280(10) 0.0096(8) -0.0009(7) -0.0005(7)
C4 0.0221(10) 0.0319(11) 0.0292(10) -0.0025(8) 0.0101(8) 0.0053(8)

loop_
_atom_type_symbol
_atom_type_description
_atom_type_scat_dispersion_real
_atom_type_scat_dispersion_imag
_atom_type_scat_source
C C 0.0033 0.0016 'International Tables Vol C Tables 4.2.6.8 and 6.1.1.4'
H H 0.0000 0.0000 'International Tables Vol C Tables 4.2.6.8 and 6.1.1.4'
N N 0.0061 0.0033 'International Tables Vol C Tables 4.2.6.8 and 6.1.1.4'
O O 0.0106 0.0060 'International Tables Vol C Tables 4.2.6.8 and 6.1.1.4'
P P 0.1023 0.0942 'International Tables Vol C Tables 4.2.6.8 and 6.1.1.4'
Mn Mn 0.3368 0.7283 'International Tables Vol C Tables 4.2.6.8 and 6.1.1.4'
Br Br -0.2901 2.4595 'International Tables Vol C Tables 4.2.6.8 and 6.1.1.4'

loop_
_geom_angle_atom_site_label_1
_geom_angle_atom_site_label_2
_geom_angle_atom_site_label_3
_geom_angle
_geom_angle_site_symmetry_1
_geom_angle_site_symmetry_3
O1 Mn1 O1 103.90(7) 2_656 .
O1 Mn1 Br1 106.77(3) 2_656 2_656
O1 Mn1 Br1 109.25(3) . 2_656
O1 Mn1 Br1 109.25(3) 2_656 .
O1 Mn1 Br1 106.77(3) . .
Br1 Mn1 Br1 119.801(17) 2_656 .
O1 P1 N1 118.12(7) . .
O1 P1 N2 114.89(7) . .
N1 P1 N2 94.62(8) . .
O1 P1 C11 107.70(7) . .
N1 P1 C11 108.56(8) . .
N2 P1 C11 112.54(8) . .
P1 O1 Mn1 154.01(8) . .
C4 N2 C3 118.23(15) . .
C4 N2 P1 123.27(12) . .
C3 N2 P1 112.56(12) . .
C1 N1 C2 119.89(14) . .
C1 N1 P1 125.26(12) . .
C2 N1 P1 113.84(12) . .
C16 C11 C12 119.59(15) . .
C16 C11 P1 117.94(12) . .
C12 C11 P1 122.47(12) . .
C13 C12 C11 119.71(16) . .
C14 C13 C12 120.24(16) . .
C13 C14 C15 120.36(16) . .
C16 C15 C14 119.90(16) . .
C15 C16 C11 120.20(16) . .
N1 C2 C3 104.96(14) . .
N2 C3 C2 105.52(14) . .

loop_
_geom_bond_atom_site_label_1
_geom_bond_atom_site_label_2
_geom_bond_distance
_geom_bond_site_symmetry_2
Br1 Mn1 2.4811(3) .
Mn1 O1 2.0381(11) 2_656
Mn1 O1 2.0382(11) .
P1 O1 1.4979(12) .
P1 N1 1.6279(14) .
P1 N2 1.6420(15) .
P1 C11 1.7936(16) .
N2 C4 1.456(2) .
N2 C3 1.468(2) .
N1 C1 1.451(2) .
N1 C2 1.466(2) .
C11 C16 1.397(2) .
C11 C12 1.398(2) .
C12 C13 1.391(2) .
C13 C14 1.383(2) .
C14 C15 1.387(2) .
C15 C16 1.386(2) .
C2 C3 1.521(3) .

loop_
_geom_torsion_atom_site_label_1
_geom_torsion_atom_site_label_2
_geom_torsion_atom_site_label_3
_geom_torsion_atom_site_label_4
_geom_torsion
N1 P1 O1 Mn1 174.43(15)
N2 P1 O1 Mn1 64.03(18)
C11 P1 O1 Mn1 -62.25(18)
O1 P1 N2 C4 -72.46(16)
N1 P1 N2 C4 163.57(15)
C11 P1 N2 C4 51.28(17)
O1 P1 N2 C3 135.25(12)
N1 P1 N2 C3 11.28(13)
C11 P1 N2 C3 -101.01(13)
O1 P1 N1 C1 55.17(16)
N2 P1 N1 C1 176.62(15)
C11 P1 N1 C1 -67.73(16)
O1 P1 N1 C2 -113.28(12)
N2 P1 N1 C2 8.18(13)
C11 P1 N1 C2 123.83(12)
O1 P1 C11 C16 -177.75(13)
N1 P1 C11 C16 -48.77(15)
N2 P1 C11 C16 54.61(15)
O1 P1 C11 C12 2.24(16)
N1 P1 C11 C12 131.22(15)
N2 P1 C11 C12 -125.40(15)
C16 C11 C12 C13 0.1(3)
P1 C11 C12 C13 -179.89(14)
C11 C12 C13 C14 0.2(3)
C12 C13 C14 C15 -0.3(3)
C13 C14 C15 C16 0.0(3)
C14 C15 C16 C11 0.4(3)
C12 C11 C16 C15 -0.4(3)
P1 C11 C16 C15 179.58(13)
C1 N1 C2 C3 167.19(15)
P1 N1 C2 C3 -23.69(17)
C4 N2 C3 C2 -179.73(15)
P1 N2 C3 C2 -25.92(17)
N1 C2 C3 N2 29.49(18)
